data_1556173
loop_
_publ_author_name
'Hansmann, Max M.'
'Hashmi, A Stephen K'
'Lautens, Mark'

_publ_section_title
;
 Gold meets rhodium: tandem one-pot synthesis of \b-disubstituted ketones
 via Meyer-Schuster rearrangement and asymmetric 1,4-addition.
;
_journal_issue 13
_journal_name_full 'Organic letters'
_journal_page_first 3226
_journal_page_last 3229
_journal_paper_doi 10.1021/ol4011739
_journal_volume 15
_journal_year 2013
_chemical_absolute_configuration ad
_chemical_formula_moiety 'C23 H21 Br O'
_chemical_formula_sum 'C23 H21 Br O'
_chemical_formula_weight 393.31
_space_group_crystal_system orthorhombic
_space_group_IT_number 19
_space_group_name_Hall 'P 2ac 2ab'
_space_group_name_H-M_alt 'P 21 21 21'
_atom_sites_solution_hydrogens geom
_audit_creation_method SHELXL-2013
_cell_angle_alpha 90
_cell_angle_beta 90
_cell_angle_gamma 90
_cell_formula_units_Z 4
_cell_length_a 10.0001(3)
_cell_length_b 10.0316(4)
_cell_length_c 19.1693(6)
_cell_measurement_reflns_used 2009
_cell_measurement_temperature 230(2)
_cell_measurement_theta_max 55.16
_cell_measurement_theta_min 4.61
_cell_volume 1923.01(11)
_computing_cell_refinement APEX2
_computing_data_collection 'APEX2 (Bruker, 2007)'
_computing_data_reduction 'SAINT (Bruker, 2007)'
_computing_molecular_graphics 'PLATON (Spek, 2009)'
_computing_publication_material 'SHELXTL (Sheldrick, 2008)'
_computing_structure_refinement 'SHELXL-2013 (Sheldrick, 2013)'
_computing_structure_solution 'SHELXS-97 (Sheldrick, 2008)'
_diffrn_ambient_temperature 230(2)
_diffrn_measured_fraction_theta_full 0.966
_diffrn_measured_fraction_theta_max 0.991
_diffrn_measurement_device_type 'Bruker Kappa APEX-DUO CCD'
_diffrn_measurement_method '\f and \w scans'
_diffrn_radiation_type CuK\a
_diffrn_radiation_wavelength 1.54178
_diffrn_reflns_av_unetI/netI 0.0566
_diffrn_reflns_Laue_measured_fraction_full 0.966
_diffrn_reflns_Laue_measured_fraction_max 0.991
_diffrn_reflns_limit_h_max 11
_diffrn_reflns_limit_h_min -11
_diffrn_reflns_limit_k_max 11
_diffrn_reflns_limit_k_min -11
_diffrn_reflns_limit_l_max 22
_diffrn_reflns_limit_l_min -22
_diffrn_reflns_number 21233
_diffrn_reflns_point_group_measured_fraction_full 0.946
_diffrn_reflns_point_group_measured_fraction_max 0.972
_diffrn_reflns_theta_full 67.679
_diffrn_reflns_theta_max 66.589
_diffrn_reflns_theta_min 4.613
_diffrn_source 'Bruker ImuS'
_exptl_absorpt_coefficient_mu 2.951
_exptl_absorpt_correction_T_max 0.7428
_exptl_absorpt_correction_T_min 0.6622
_exptl_absorpt_correction_type multi-scan
_exptl_absorpt_process_details 'TWINABS (Bruker, 2007)'
_exptl_crystal_colour colourless
_exptl_crystal_density_diffrn 1.359
_exptl_crystal_description block
_exptl_crystal_F_000 808
_exptl_crystal_size_max 0.040
_exptl_crystal_size_mid 0.040
_exptl_crystal_size_min 0.030
_refine_diff_density_max 0.330
_refine_diff_density_min -0.496
_refine_diff_density_rms 0.066
_refine_ls_abs_structure_details
;
 Flack x determined using 969 quotients [(I+)-(I-)]/[(I+)+(I-)]
 (Parsons and Flack (2004), Acta Cryst. A60, s61).
;
_refine_ls_abs_structure_Flack 0.029(17)
_refine_ls_extinction_method none
_refine_ls_goodness_of_fit_ref 1.061
_refine_ls_hydrogen_treatment constr
_refine_ls_matrix_type full
_refine_ls_number_parameters 228
_refine_ls_number_reflns 10053
_refine_ls_number_restraints 0
_refine_ls_restrained_S_all 1.061
_refine_ls_R_factor_all 0.0709
_refine_ls_R_factor_gt 0.0519
_refine_ls_shift/su_max 0.000
_refine_ls_shift/su_mean 0.000
_refine_ls_structure_factor_coef Fsqd
_refine_ls_weighting_details
;
 w=1/[\s^2^(Fo^2^)+(0.0668P)^2^]
 where P=(Fo^2^+2Fc^2^)/3
;
_refine_ls_weighting_scheme calc
_refine_ls_wR_factor_gt 0.1287
_refine_ls_wR_factor_ref 0.1396
_reflns_Friedel_coverage 0.705
_reflns_Friedel_fraction_full 0.919
_reflns_Friedel_fraction_max 0.946
_reflns_number_gt 8007
_reflns_number_total 10053
_reflns_threshold_expression 'I > 2\s(I)'
_cod_data_source_file ol4011739_si_002.cif
_cod_data_source_block twin
_cod_database_code 1556173
_shelx_space_group_comment
;
The symmetry employed for this shelxl refinement is uniquely defined
by the following loop, which should always be used as a source of
symmetry information in preference to the above space-group names.
They are only intended as comments.
;
_shelx_estimated_absorpt_t_min 0.891
_shelx_estimated_absorpt_t_max 0.917
_shelxl_version_number 2013-2

loop_
_space_group_symop_operation_xyz
'x, y, z'
'x+1/2, -y+1/2, -z'
'-x, y+1/2, -z+1/2'
'-x+1/2, -y, z+1/2'

loop_
_atom_site_label
_atom_site_type_symbol
_atom_site_fract_x
_atom_site_fract_y
_atom_site_fract_z
_atom_site_U_iso_or_equiv
_atom_site_adp_type
_atom_site_occupancy
_atom_site_site_symmetry_order
_atom_site_calc_flag
_atom_site_refinement_flags_posn
_atom_site_refinement_flags_adp
_atom_site_refinement_flags_occupancy
Br1 Br 0.11984(10) 0.36214(13) 0.22390(5) 0.0727(4) Uani 1 1 d . . .
O1 O 0.3137(5) 0.6370(7) 0.0746(3) 0.0545(15) Uani 1 1 d . . .
C1 C 0.4000(8) 0.5544(8) 0.0857(4) 0.0374(18) Uani 1 1 d . . .
C2 C 0.3663(7) 0.4088(8) 0.0910(4) 0.0392(17) Uani 1 1 d . . .
H2A H 0.3761 0.3812 0.1398 0.047 Uiso 1 1 calc R U .
H2B H 0.4316 0.3583 0.0636 0.047 Uiso 1 1 calc R U .
C3 C 0.2266(6) 0.3707(9) 0.0665(3) 0.0343(16) Uani 1 1 d . . .
H3A H 0.1626 0.4340 0.0879 0.041 Uiso 1 1 calc R U .
C4 C 0.1967(6) 0.2326(9) 0.0958(4) 0.037(2) Uani 1 1 d . . .
C5 C 0.2145(7) 0.1183(9) 0.0569(4) 0.0377(19) Uani 1 1 d . . .
H5A H 0.2343 0.1269 0.0092 0.045 Uiso 1 1 calc R U .
C6 C 0.2045(8) -0.0086(10) 0.0849(4) 0.048(2) Uani 1 1 d . . .
H6A H 0.2199 -0.0840 0.0569 0.058 Uiso 1 1 calc R U .
C7 C 0.1713(8) -0.0230(10) 0.1551(5) 0.055(2) Uani 1 1 d . . .
H7A H 0.1648 -0.1083 0.1752 0.067 Uiso 1 1 calc R U .
C8 C 0.1482(8) 0.0896(10) 0.1948(4) 0.056(3) Uani 1 1 d . . .
H8A H 0.1264 0.0813 0.2423 0.067 Uiso 1 1 calc R U .
C9 C 0.1571(7) 0.2122(9) 0.1653(4) 0.043(2) Uani 1 1 d . . .
C10 C 0.2068(6) 0.3757(8) -0.0126(3) 0.0335(16) Uani 1 1 d . . .
C11 C 0.0800(7) 0.4019(8) -0.0386(4) 0.038(2) Uani 1 1 d . . .
H11A H 0.0103 0.4227 -0.0076 0.046 Uiso 1 1 calc R U .
C12 C 0.0545(8) 0.3976(9) -0.1100(4) 0.043(2) Uani 1 1 d . . .
H12A H -0.0326 0.4131 -0.1264 0.052 Uiso 1 1 calc R U .
C13 C 0.1562(7) 0.3708(9) -0.1570(3) 0.044(2) Uani 1 1 d . . .
C14 C 0.2818(8) 0.3510(11) -0.1309(4) 0.052(2) Uani 1 1 d . . .
H14A H 0.3525 0.3353 -0.1621 0.062 Uiso 1 1 calc R U .
C15 C 0.3084(7) 0.3535(10) -0.0599(4) 0.0433(19) Uani 1 1 d . . .
H15A H 0.3963 0.3399 -0.0440 0.052 Uiso 1 1 calc R U .
C16 C 0.1254(10) 0.3613(11) -0.2341(4) 0.079(3) Uani 1 1 d . . .
H16A H 0.0714 0.4370 -0.2481 0.119 Uiso 1 1 calc R U .
H16B H 0.0768 0.2795 -0.2434 0.119 Uiso 1 1 calc R U .
H16C H 0.2083 0.3613 -0.2604 0.119 Uiso 1 1 calc R U .
C17 C 0.5429(7) 0.5940(8) 0.0940(4) 0.0336(18) Uani 1 1 d . . .
C18 C 0.5800(8) 0.7244(9) 0.0837(4) 0.044(2) Uani 1 1 d . . .
H18A H 0.5143 0.7888 0.0740 0.052 Uiso 1 1 calc R U .
C19 C 0.7132(9) 0.7621(10) 0.0872(4) 0.051(2) Uani 1 1 d . . .
H19A H 0.7361 0.8521 0.0807 0.061 Uiso 1 1 calc R U .
C20 C 0.8127(7) 0.6700(10) 0.1001(4) 0.042(2) Uani 1 1 d . . .
C21 C 0.7759(8) 0.5390(9) 0.1135(4) 0.041(2) Uani 1 1 d . . .
H21A H 0.8415 0.4755 0.1249 0.050 Uiso 1 1 calc R U .
C22 C 0.6424(7) 0.5019(9) 0.1099(3) 0.0385(18) Uani 1 1 d . . .
H22A H 0.6186 0.4127 0.1185 0.046 Uiso 1 1 calc R U .
C23 C 0.9572(8) 0.7101(11) 0.1000(5) 0.061(3) Uani 1 1 d . . .
H23A H 1.0029 0.6662 0.0618 0.091 Uiso 0.71(11) 1 calc R U P
H23B H 0.9981 0.6842 0.1438 0.091 Uiso 0.71(11) 1 calc R U P
H23C H 0.9639 0.8060 0.0944 0.091 Uiso 0.71(11) 1 calc R U P
H23D H 0.9737 0.7714 0.1382 0.091 Uiso 0.29(11) 1 calc R U P
H23E H 0.9785 0.7534 0.0562 0.091 Uiso 0.29(11) 1 calc R U P
H23F H 1.0127 0.6316 0.1056 0.091 Uiso 0.29(11) 1 calc R U P

loop_
_atom_site_aniso_label
_atom_site_aniso_U_11
_atom_site_aniso_U_22
_atom_site_aniso_U_33
_atom_site_aniso_U_23
_atom_site_aniso_U_13
_atom_site_aniso_U_12
Br1 0.1017(7) 0.0699(8) 0.0465(5) -0.0124(6) 0.0180(5) -0.0042(6)
O1 0.055(3) 0.033(4) 0.075(4) 0.004(4) -0.015(3) 0.001(3)
C1 0.047(4) 0.029(5) 0.036(4) -0.002(3) -0.004(3) 0.002(4)
C2 0.042(4) 0.032(5) 0.044(4) 0.000(3) -0.009(3) 0.001(4)
C3 0.033(3) 0.035(5) 0.034(3) 0.000(4) -0.001(3) -0.001(4)
C4 0.026(3) 0.045(6) 0.040(4) 0.008(4) -0.007(3) -0.010(3)
C5 0.039(4) 0.031(6) 0.043(4) -0.002(4) -0.003(3) -0.008(4)
C6 0.052(5) 0.043(6) 0.049(5) -0.001(4) -0.005(4) -0.013(4)
C7 0.064(5) 0.043(7) 0.059(6) 0.012(5) -0.010(4) -0.018(4)
C8 0.062(5) 0.064(7) 0.041(4) 0.012(4) -0.005(4) -0.030(5)
C9 0.039(4) 0.054(6) 0.036(4) 0.001(4) 0.000(3) -0.011(4)
C10 0.034(3) 0.030(5) 0.037(4) 0.004(4) -0.004(3) -0.002(3)
C11 0.039(4) 0.038(6) 0.039(4) 0.003(4) -0.001(3) -0.002(3)
C12 0.044(4) 0.047(6) 0.039(4) 0.005(4) -0.009(3) -0.003(4)
C13 0.058(4) 0.039(6) 0.034(4) 0.010(4) -0.003(3) -0.013(4)
C14 0.050(4) 0.056(7) 0.049(5) 0.007(5) 0.012(4) 0.000(5)
C15 0.040(4) 0.046(6) 0.044(4) 0.011(4) 0.005(3) 0.002(4)
C16 0.102(7) 0.095(9) 0.041(5) 0.013(6) -0.005(5) -0.032(8)
C17 0.042(4) 0.025(5) 0.033(4) -0.004(3) -0.004(3) 0.002(3)
C18 0.052(5) 0.036(6) 0.043(5) -0.001(4) -0.002(3) -0.003(4)
C19 0.069(5) 0.035(6) 0.050(5) 0.002(4) -0.002(4) -0.020(5)
C20 0.043(4) 0.048(7) 0.036(4) -0.007(4) 0.003(3) -0.013(4)
C21 0.041(4) 0.044(6) 0.038(4) -0.002(4) -0.006(3) -0.004(4)
C22 0.043(4) 0.035(5) 0.037(4) -0.006(3) 0.001(3) -0.009(4)
C23 0.050(5) 0.066(8) 0.066(6) -0.016(5) 0.006(4) -0.024(5)

loop_
_atom_type_symbol
_atom_type_description
_atom_type_scat_dispersion_real
_atom_type_scat_dispersion_imag
_atom_type_scat_source
C C 0.0181 0.0091 'International Tables Vol C Tables 4.2.6.8 and 6.1.1.4'
H H 0.0000 0.0000 'International Tables Vol C Tables 4.2.6.8 and 6.1.1.4'
O O 0.0492 0.0322 'International Tables Vol C Tables 4.2.6.8 and 6.1.1.4'
Br Br -0.6763 1.2805 'International Tables Vol C Tables 4.2.6.8 and 6.1.1.4'

loop_
_geom_angle_atom_site_label_1
_geom_angle_atom_site_label_2
_geom_angle_atom_site_label_3
_geom_angle
O1 C1 C17 121.1(8)
O1 C1 C2 121.0(7)
C17 C1 C2 117.9(7)
C1 C2 C3 115.4(7)
C1 C2 H2A 108.4
C3 C2 H2A 108.4
C1 C2 H2B 108.4
C3 C2 H2B 108.4
H2A C2 H2B 107.5
C2 C3 C4 107.1(6)
C2 C3 C10 114.6(5)
C4 C3 C10 111.7(6)
C2 C3 H3A 107.7
C4 C3 H3A 107.7
C10 C3 H3A 107.7
C5 C4 C9 115.3(8)
C5 C4 C3 122.2(6)
C9 C4 C3 122.4(7)
C4 C5 C6 123.1(7)
C4 C5 H5A 118.5
C6 C5 H5A 118.5
C5 C6 C7 119.1(9)
C5 C6 H6A 120.4
C7 C6 H6A 120.4
C8 C7 C6 119.1(9)
C8 C7 H7A 120.4
C6 C7 H7A 120.4
C9 C8 C7 120.0(8)
C9 C8 H8A 120.0
C7 C8 H8A 120.0
C8 C9 C4 123.1(8)
C8 C9 Br1 117.0(6)
C4 C9 Br1 119.8(7)
C15 C10 C11 117.8(6)
C15 C10 C3 123.4(6)
C11 C10 C3 118.8(6)
C10 C11 C12 121.0(7)
C10 C11 H11A 119.5
C12 C11 H11A 119.5
C13 C12 C11 120.7(7)
C13 C12 H12A 119.6
C11 C12 H12A 119.6
C14 C13 C12 117.6(7)
C14 C13 C16 122.4(7)
C12 C13 C16 119.9(7)
C13 C14 C15 122.3(7)
C13 C14 H14A 118.9
C15 C14 H14A 118.9
C10 C15 C14 120.4(7)
C10 C15 H15A 119.8
C14 C15 H15A 119.8
C13 C16 H16A 109.5
C13 C16 H16B 109.5
H16A C16 H16B 109.5
C13 C16 H16C 109.5
H16A C16 H16C 109.5
H16B C16 H16C 109.5
C18 C17 C22 118.1(7)
C18 C17 C1 119.8(7)
C22 C17 C1 122.1(7)
C17 C18 C19 120.8(8)
C17 C18 H18A 119.6
C19 C18 H18A 119.6
C20 C19 C18 121.2(9)
C20 C19 H19A 119.4
C18 C19 H19A 119.4
C19 C20 C21 118.4(7)
C19 C20 C23 121.0(9)
C21 C20 C23 120.6(8)
C22 C21 C20 120.0(8)
C22 C21 H21A 120.0
C20 C21 H21A 120.0
C21 C22 C17 121.3(8)
C21 C22 H22A 119.3
C17 C22 H22A 119.3
C20 C23 H23A 109.5
C20 C23 H23B 109.5
H23A C23 H23B 109.5
C20 C23 H23C 109.5
H23A C23 H23C 109.5
H23B C23 H23C 109.5
C20 C23 H23D 109.5
H23A C23 H23D 141.1
H23B C23 H23D 56.3
H23C C23 H23D 56.3
C20 C23 H23E 109.5
H23A C23 H23E 56.3
H23B C23 H23E 141.1
H23C C23 H23E 56.3
H23D C23 H23E 109.5
C20 C23 H23F 109.5
H23A C23 H23F 56.3
H23B C23 H23F 56.3
H23C C23 H23F 141.1
H23D C23 H23F 109.5
H23E C23 H23F 109.5

loop_
_geom_bond_atom_site_label_1
_geom_bond_atom_site_label_2
_geom_bond_distance
Br1 C9 1.914(9)
O1 C1 1.216(10)
C1 C17 1.492(11)
C1 C2 1.503(11)
C2 C3 1.522(10)
C2 H2A 0.9800
C2 H2B 0.9800
C3 C4 1.524(11)
C3 C10 1.530(9)
C3 H3A 0.9900
C4 C5 1.378(11)
C4 C9 1.405(10)
C5 C6 1.385(12)
C5 H5A 0.9400
C6 C7 1.393(11)
C6 H6A 0.9400
C7 C8 1.381(13)
C7 H7A 0.9400
C8 C9 1.357(12)
C8 H8A 0.9400
C10 C15 1.381(9)
C10 C11 1.387(10)
C11 C12 1.393(10)
C11 H11A 0.9400
C12 C13 1.385(10)
C12 H12A 0.9400
C13 C14 1.367(11)
C13 C16 1.513(10)
C14 C15 1.386(10)
C14 H14A 0.9400
C15 H15A 0.9400
C16 H16A 0.9700
C16 H16B 0.9700
C16 H16C 0.9700
C17 C18 1.374(11)
C17 C22 1.392(11)
C18 C19 1.386(12)
C18 H18A 0.9400
C19 C20 1.381(13)
C19 H19A 0.9400
C20 C21 1.389(13)
C20 C23 1.499(11)
C21 C22 1.388(11)
C21 H21A 0.9400
C22 H22A 0.9400
C23 H23A 0.9700
C23 H23B 0.9700
C23 H23C 0.9700
C23 H23D 0.9700
C23 H23E 0.9700
C23 H23F 0.9700

loop_
_geom_torsion_atom_site_label_1
_geom_torsion_atom_site_label_2
_geom_torsion_atom_site_label_3
_geom_torsion_atom_site_label_4
_geom_torsion
O1 C1 C2 C3 12.5(10)
C17 C1 C2 C3 -167.0(6)
C1 C2 C3 C4 -163.2(6)
C1 C2 C3 C10 72.4(9)
C2 C3 C4 C5 -97.1(7)
C10 C3 C4 C5 29.1(9)
C2 C3 C4 C9 78.9(8)
C10 C3 C4 C9 -154.8(6)
C9 C4 C5 C6 -4.8(9)
C3 C4 C5 C6 171.5(7)
C4 C5 C6 C7 1.9(11)
C5 C6 C7 C8 0.5(11)
C6 C7 C8 C9 0.4(12)
C7 C8 C9 C4 -3.8(11)
C7 C8 C9 Br1 178.8(6)
C5 C4 C9 C8 5.8(10)
C3 C4 C9 C8 -170.5(7)
C5 C4 C9 Br1 -176.8(5)
C3 C4 C9 Br1 6.9(8)
C2 C3 C10 C15 29.4(12)
C4 C3 C10 C15 -92.6(9)
C2 C3 C10 C11 -151.7(7)
C4 C3 C10 C11 86.3(9)
C15 C10 C11 C12 3.9(13)
C3 C10 C11 C12 -175.1(8)
C10 C11 C12 C13 -1.8(14)
C11 C12 C13 C14 -1.1(14)
C11 C12 C13 C16 177.6(8)
C12 C13 C14 C15 1.8(15)
C16 C13 C14 C15 -176.8(9)
C11 C10 C15 C14 -3.2(13)
C3 C10 C15 C14 175.8(9)
C13 C14 C15 C10 0.3(16)
O1 C1 C17 C18 -5.1(11)
C2 C1 C17 C18 174.4(7)
O1 C1 C17 C22 177.0(7)
C2 C1 C17 C22 -3.5(10)
C22 C17 C18 C19 1.6(12)
C1 C17 C18 C19 -176.4(7)
C17 C18 C19 C20 1.0(12)
C18 C19 C20 C21 -3.6(12)
C18 C19 C20 C23 176.6(8)
C19 C20 C21 C22 3.4(12)
C23 C20 C21 C22 -176.8(8)
C20 C21 C22 C17 -0.8(11)
C18 C17 C22 C21 -1.8(11)
C1 C17 C22 C21 176.2(7)
